data_1567280
loop_
_publ_author_name
'Hazari, Amaruka'
'Sawaya, Michael R.'
'Vlahakis, Niko'
'Johnstone, Timothy C.'
'Boyer, David'
'Rodriguez, Jose'
'Eisenberg, David'
'Raskatov, Jevgenij A.'

_publ_section_title
;
 The rippled \b-sheet layer configuration---a novel supramolecular
 architecture based on predictions by Pauling and Corey
;
_journal_name_full 'Chemical Science'
_journal_paper_doi 10.1039/D2SC02531K
_journal_year 2022
_chemical_formula_moiety 'C29 H30 N4 O4, 0.5[C2H3F3O], 0.5[H2O]'
_chemical_formula_sum 'C30 H32.5 F1.5 N4 O5'
_chemical_formula_weight 557.614
_space_group_crystal_system monoclinic
_space_group_IT_number 14
_space_group_name_Hall '-P 2ybc'
_space_group_name_H-M_alt 'P 1 21/c 1'
_symmetry_Int_Tables_number 14
_audit_creation_date 2022-06-20
_audit_creation_method
;
Olex2 1.5-dev
(compiled 2022.05.31 svn.r152b0213 for OlexSys, GUI svn.r6444)
;
_audit_update_record
;
2022-06-23 deposited with the CCDC.	2022-06-28 downloaded from the CCDC.
;
_cell_angle_alpha 90
_cell_angle_beta 99.040(5)
_cell_angle_gamma 90
_cell_formula_units_Z 8
_cell_length_a 9.5344(5)
_cell_length_b 23.7071(16)
_cell_length_c 24.8206(12)
_cell_measurement_reflns_used 8225
_cell_measurement_temperature 100.00(13)
_cell_measurement_theta_max 76.0270
_cell_measurement_theta_min 2.5670
_cell_volume 5540.6(5)
_computing_cell_refinement 'CrysAlisPro 1.171.41.121a (Rigaku OD, 2021)'
_computing_data_collection 'CrysAlisPro 1.171.41.121a (Rigaku OD, 2021)'
_computing_data_reduction 'CrysAlisPro 1.171.41.121a (Rigaku OD, 2021)'
_computing_molecular_graphics 'Olex2 1.5-dev (Dolomanov et al., 2009)'
_computing_publication_material 'Olex2 1.5-dev (Dolomanov et al., 2009)'
_computing_structure_refinement 'olex2.refine 1.5-dev (Bourhis et al., 2015)'
_computing_structure_solution 'SHELXT 2018/2 (Sheldrick, 2018)'
_diffrn_ambient_temperature 100.15
_diffrn_detector_area_resol_mean 10.0000
_diffrn_detector_type HyPix
_diffrn_measured_fraction_theta_full 0.9873
_diffrn_measured_fraction_theta_max 0.9873
_diffrn_measurement_details
;
List of Runs (angles in degrees, time in seconds):

  # Type    Start    End  Width  t~exp~   \w     \q     \k     \f   Frames
#--------------------------------------------------------------------------
  1  \w    -27.00   7.00   0.50   60.00    --  -49.41  76.00 -15.00   68
  2  \w   -121.00 -29.00   0.50   60.00    --  -49.41 -76.00-142.00  184
  3  \w     51.00  76.00   0.50   60.00    --   49.41  76.00 -15.00   50
  4  \w     -6.00  69.00   0.50   60.00    --   49.41 -76.00-142.00  150
  5  \w    -47.00 -20.00   0.50   60.00    --  -84.25  76.00 -15.00   54
  6  \w   -134.00-109.00   0.50   60.00    --  -84.25 -76.00-142.00   50
  7  \w     89.00 139.00   0.50   60.00    --  105.75  76.00 -15.00  100
  8  \w     34.00 100.00   0.50   60.00    --  105.75 -76.00-142.00  132
  9  \w   -119.00 -92.00   0.50   60.00    --  -49.41-125.00  60.00   54
 10  \w   -121.00 -96.00   0.50   60.00    --  -49.41 -57.00 -90.00   50
 11  \w    -16.00  23.00   0.50   60.00    --  -49.41  19.00   0.00   78
 12  \w   -121.00 -82.00   0.50   60.00    --  -49.41 -57.00   0.00   78
 13  \w   -114.00 -86.00   0.50   60.00    --  -49.41 -57.00  30.00   56
 14  \w     36.00  95.00   0.50   60.00    --   49.41-125.00-120.00  118
 15  \w   -110.00 -85.00   0.50   60.00    --  -84.25 -76.00-142.00   50
 16  \w    -42.00 -13.00   0.50   60.00    --  -84.25  38.00-180.00   58
 17  \w     34.00  60.00   0.50   60.00    --  105.75 -57.00   0.00   52
 18  \w    141.00 167.00   0.50   60.00    --  105.75 125.00 -90.00   52
 19  \w     34.00  65.00   0.50   60.00    --  105.75 -57.00  60.00   62
 20  \w     35.00  61.00   0.50   60.00    --  105.75 -57.00 150.00   52
 21  \w     35.00  64.00   0.50   60.00    --  105.75 -57.00 -60.00   58
 22  \w     42.00  67.00   0.50   60.00    --  105.75 -57.00 -90.00   50
 23  \w     98.00 166.00   0.50   60.00    --  105.75  19.00 -60.00  136
 24  \w     40.00  65.00   0.50   60.00    --  105.75 -57.00 120.00   50
 25  \w     38.00  64.00   0.50   60.00    --  105.75 -77.00 -90.00   52
 26  \w     76.00 102.00   0.50   60.00    --  105.75 -77.00 -90.00   52
 27  \w     34.00  59.00   0.50   60.00    --  105.75 -57.00-180.00   50
 28  \w     35.00  61.00   0.50   60.00    --  105.75 -57.00  90.00   52
 29  \w     98.00 124.00   0.50   60.00    --  105.75 125.00 -90.00   52
 30  \w    104.00 175.00   0.50   60.00    --  105.75  19.00 -90.00  142
 31  \w     39.00  64.00   0.50   60.00    --  105.75-125.00-120.00   50
 32  \w     67.00  93.00   0.50   60.00    --  105.75 -77.00-120.00   52
 33  \w     37.00  62.00   0.50   60.00    --  105.75 -57.00  30.00   50
;
_diffrn_measurement_device 'four-circle diffractometer'
_diffrn_measurement_device_type 'XtaLAB Synergy, Dualflex, HyPix'
_diffrn_measurement_method '\w scans'
_diffrn_radiation_type 'Cu K\a'
_diffrn_radiation_wavelength 1.54184
_diffrn_reflns_av_R_equivalents 0.0873
_diffrn_reflns_av_unetI/netI 0.0776
_diffrn_reflns_Laue_measured_fraction_full 0.9873
_diffrn_reflns_Laue_measured_fraction_max 0.9873
_diffrn_reflns_limit_h_max 11
_diffrn_reflns_limit_h_min -11
_diffrn_reflns_limit_k_max 19
_diffrn_reflns_limit_k_min -28
_diffrn_reflns_limit_l_max 29
_diffrn_reflns_limit_l_min -29
_diffrn_reflns_number 42109
_diffrn_reflns_point_group_measured_fraction_full 0.9873
_diffrn_reflns_point_group_measured_fraction_max 0.9873
_diffrn_reflns_theta_full 67.0781
_diffrn_reflns_theta_max 67.08
_diffrn_reflns_theta_min 2.59
_exptl_absorpt_coefficient_mu 0.820
_exptl_absorpt_correction_T_max 1.000
_exptl_absorpt_correction_T_min 0.604
_exptl_absorpt_correction_type gaussian
_exptl_absorpt_process_details
;
CrysAlisPro 1.171.41.121a (Rigaku Oxford Diffraction, 2021)
Numerical absorption correction based on gaussian integration over
a multifaceted crystal model
Empirical absorption correction using spherical harmonics,
implemented in SCALE3 ABSPACK scaling algorithm.
;
_exptl_crystal_colour colorless
_exptl_crystal_density_diffrn 1.337
_exptl_crystal_description needle
_exptl_crystal_F_000 2360.654
_exptl_crystal_size_max 0.26
_exptl_crystal_size_mid 0.04
_exptl_crystal_size_min 0.03
_refine_diff_density_max 1.0975
_refine_diff_density_min -0.7032
_refine_diff_density_rms 0.1296
_refine_ls_d_res_high 0.8370
_refine_ls_d_res_low 17.0410
_refine_ls_goodness_of_fit_ref 1.0297
_refine_ls_hydrogen_treatment constr
_refine_ls_matrix_type full
_refine_ls_number_constraints 110
_refine_ls_number_parameters 669
_refine_ls_number_reflns 9787
_refine_ls_number_restraints 51
_refine_ls_restrained_S_all 1.0269
_refine_ls_R_factor_all 0.1426
_refine_ls_R_factor_gt 0.0838
_refine_ls_shift/su_max 0.0008
_refine_ls_shift/su_mean 0.0000
_refine_ls_structure_factor_coef Fsqd
_refine_ls_weighting_details 'w=1/[\s^2^(Fo^2^)+(0.1688P)^2^+1.8094P] where P=(Fo^2^+2Fc^2^)/3'
_refine_ls_weighting_scheme calc
_refine_ls_wR_factor_gt 0.2327
_refine_ls_wR_factor_ref 0.2819
_reflns_Friedel_coverage 0.0
_reflns_limit_h_max 11
_reflns_limit_h_min -11
_reflns_limit_k_max 28
_reflns_limit_k_min 0
_reflns_limit_l_max 29
_reflns_limit_l_min 0
_reflns_number_gt 5493
_reflns_number_total 9787
_reflns_threshold_expression I>=2u(I)
_cod_data_source_file d2sc02531k2.cif
_cod_data_source_block FWF_fwf
_cod_original_cell_volume 5540.6(6)
_cod_database_code 1567280
_olex2_refinement_description
;
1. Fixed Uiso
 At 1.2 times of:
  All C(H) groups, All C(H,H) groups, All N(H) groups, All N(H,H,H) groups
2. Rigid body (RIGU) restrains
 C303, C301, C304, C305, C309, C307, C308, C306
 with sigma for 1-2 distances of 0.001 and sigma for 1-3 distances of 0.001
3.a Ternary CH refined with riding coordinates:
 C201(H20a), C501(H50a), C601(H60a), C101(H101), C301(H30a), C401(H401)
3.b Secondary CH2 refined with riding coordinates:
 C103(H10d,H10e), C203(H20b,H20c), C403(H40d,H40e), C503(H50b,H50c), C603(H60b,
 H60c), C303(H30b,H30c)
3.c Aromatic/amide H refined with riding coordinates:
 N201(H201), N601(H601), N301(H301), N501(H501), N502(H502), C105(H105),
 C510(H510), N202(H202), C106(H106), C405(H405), C509(H509), C406(H406),
 C107(H107), C508(H508), C409(H409), C505(H505), C210(H210), C407(H407),
 C108(H108), C408(H408), C109(H109), C507(H507), C609(H609), C209(H209),
 C205(H205), C208(H208), C207(H207), C608(H608), C605(H605), C306(H306),
 C607(H607), C307(H307), C305(H305), C606(H606), C309(H309), C308(H308)
3.d Idealised Me refined as rotating group:
 N101(H10a,H10b,H10c), N401(H40a,H40b,H40c)
;
_smtbx_masks_special_details
;
A solvent mask was calculated and 262 electrons were 
found in a volume of 706\%A^3^ in 1 void per unit cell. 
This is consistent with the presence of 0.5[C2H3F3O], 0.5[H2O] per Formula Unit 
which account for 240 electrons per unit cell.
;
_smtbx_masks_void_probe_radius 1.2
_smtbx_masks_void_truncation_radius 1.2
_olex2_submission_special_instructions 'No special instructions were received'
_oxdiff_exptl_absorpt_empirical_details
;
Empirical correction (ABSPACK) includes:
- Absorption correction using spherical harmonics
- Frame scaling
- Detector area scaling
;

loop_
_space_group_symop_id
_space_group_symop_operation_xyz
1 x,y,z
2 -x,y+1/2,-z+1/2
3 -x,-y,-z
4 x,-y-1/2,z-1/2

loop_
_atom_site_label
_atom_site_type_symbol
_atom_site_fract_x
_atom_site_fract_y
_atom_site_fract_z
_atom_site_U_iso_or_equiv
_atom_site_adp_type
_atom_site_occupancy
_atom_site_refinement_flags_posn
_atom_site_refinement_flags_adp
O101 O -0.1042(3) 0.24001(13) 0.14399(10) 0.0328(7) Uani 1.000000 . .
O201 O 0.2867(3) 0.22961(13) 0.29272(10) 0.0323(7) Uani 1.000000 . .
O401 O 0.7982(3) 0.22448(13) 0.31656(10) 0.0315(7) Uani 1.000000 . .
O501 O 0.4048(3) 0.24778(13) 0.17318(10) 0.0325(7) Uani 1.000000 . .
O301 O 0.0127(3) 0.26342(14) 0.43594(11) 0.0403(8) Uani 1.000000 . .
O602 O 0.4752(3) 0.26778(15) -0.02177(10) 0.0408(8) Uani 1.000000 . .
O601 O 0.6855(3) 0.25195(14) 0.02695(11) 0.0411(8) Uani 1.000000 . .
O302 O 0.2268(3) 0.25163(16) 0.48265(11) 0.0469(9) Uani 1.000000 . .
N201 N 0.1121(3) 0.24416(14) 0.19619(12) 0.0251(7) Uani 1.000000 . .
H201 H 0.2048(3) 0.24264(14) 0.19767(12) 0.0302(9) Uiso 1.000000 R .
N601 N 0.5829(3) 0.25253(15) 0.12300(12) 0.0292(8) Uani 1.000000 . .
H601 H 0.6743(3) 0.24853(15) 0.12212(12) 0.0350(10) Uiso 1.000000 R .
N301 N 0.1025(3) 0.22923(15) 0.34064(12) 0.0289(8) Uani 1.000000 . .
H301 H 0.0109(3) 0.23540(15) 0.33893(12) 0.0347(9) Uiso 1.000000 R .
N501 N 0.5798(3) 0.22478(15) 0.26633(12) 0.0278(8) Uani 1.000000 . .
H501 H 0.4873(3) 0.22588(15) 0.26575(12) 0.0334(9) Uiso 1.000000 R .
N101 N -0.0116(3) 0.24690(17) 0.05053(13) 0.0339(9) Uani 1.000000 . .
H10a H 0.0160(13) 0.2330(10) 0.01966(19) 0.0407(11) Uiso 1.000000 GR .
H10b H -0.0952(8) 0.2307(9) 0.0554(5) 0.0407(11) Uiso 1.000000 GR .
H10c H -0.023(2) 0.28493(17) 0.0474(7) 0.0407(11) Uiso 1.000000 GR .
N401 N 0.7165(3) 0.22775(18) 0.41170(13) 0.0372(9) Uani 1.000000 . .
H40a H 0.7970(9) 0.2467(9) 0.4073(6) 0.0446(11) Uiso 1.000000 GR .
H40b H 0.6874(12) 0.2391(11) 0.44319(17) 0.0446(11) Uiso 1.000000 GR .
H40c H 0.735(2) 0.1900(2) 0.4133(7) 0.0446(11) Uiso 1.000000 GR .
C102 C 0.0266(4) 0.24020(18) 0.14864(15) 0.0259(9) Uani 1.000000 . .
C202 C 0.1607(4) 0.23529(17) 0.29494(14) 0.0251(9) Uani 1.000000 . .
C502 C 0.5306(4) 0.24172(18) 0.16926(15) 0.0265(9) Uani 1.000000 . .
C402 C 0.6689(4) 0.22763(18) 0.31312(15) 0.0267(9) Uani 1.000000 . .
N502 N 0.3697(4) 0.06509(18) 0.18227(16) 0.0484(10) Uani 1.000000 . .
H502 H 0.2996(4) 0.04618(18) 0.19300(16) 0.0580(12) Uiso 1.000000 R .
C201 C 0.0504(4) 0.25104(18) 0.24579(15) 0.0281(9) Uani 1.000000 . .
H20a H -0.0315(4) 0.22441(18) 0.24420(15) 0.0337(11) Uiso 1.000000 R .
C501 C 0.6395(4) 0.21980(19) 0.21616(14) 0.0289(9) Uani 1.000000 . .
H50a H 0.7255(4) 0.24448(19) 0.21931(14) 0.0347(11) Uiso 1.000000 R .
C511 C 0.5183(4) 0.10187(19) 0.13012(17) 0.0341(10) Uani 1.000000 . .
C103 C 0.1621(4) 0.17415(19) 0.09412(16) 0.0325(10) Uani 1.000000 . .
H10d H 0.2110(4) 0.17294(19) 0.06177(16) 0.0390(12) Uiso 1.000000 R .
H10e H 0.2345(4) 0.16756(19) 0.12670(16) 0.0390(12) Uiso 1.000000 R .
C302 C 0.1362(4) 0.2463(2) 0.43886(16) 0.0360(11) Uani 1.000000 . .
C601 C 0.4883(4) 0.2708(2) 0.07465(15) 0.0320(10) Uani 1.000000 . .
H60a H 0.4028(4) 0.2458(2) 0.07081(15) 0.0384(12) Uiso 1.000000 R .
C602 C 0.5586(4) 0.2617(2) 0.02397(16) 0.0346(10) Uani 1.000000 . .
C203 C -0.0059(4) 0.31192(19) 0.25067(16) 0.0322(10) Uani 1.000000 . .
H20b H -0.0513(4) 0.31425(19) 0.28382(16) 0.0386(11) Uiso 1.000000 R .
H20c H -0.0801(4) 0.31947(19) 0.21886(16) 0.0386(11) Uiso 1.000000 R .
C504 C 0.5621(4) 0.1203(2) 0.18579(17) 0.0358(10) Uani 1.000000 . .
C101 C 0.0991(4) 0.2340(2) 0.09831(15) 0.0319(10) Uani 1.000000 . .
H101 H 0.1771(4) 0.2624(2) 0.10015(15) 0.0383(12) Uiso 1.000000 R .
C301 C 0.1847(4) 0.2129(2) 0.39277(15) 0.0364(9) Uani 1.000000 . U
H30a H 0.2882(4) 0.2192(2) 0.39239(15) 0.0436(11) Uiso 1.000000 R .
C401 C 0.6034(4) 0.2399(2) 0.36486(15) 0.0328(10) Uani 1.000000 . .
H401 H 0.5226(4) 0.2132(2) 0.36610(15) 0.0393(12) Uiso 1.000000 R .
C104 C 0.0566(4) 0.1273(2) 0.08976(18) 0.0379(11) Uani 1.000000 . .
C404 C 0.6518(4) 0.3442(2) 0.35470(17) 0.0365(10) Uani 1.000000 . .
C105 C 0.0152(4) 0.1030(2) 0.13601(18) 0.0402(11) Uani 1.000000 . .
H105 H 0.0517(4) 0.1174(2) 0.17110(18) 0.0483(13) Uiso 1.000000 R .
C510 C 0.5696(5) 0.1118(2) 0.08149(17) 0.0373(10) Uani 1.000000 . .
H510 H 0.6486(5) 0.1360(2) 0.08046(17) 0.0448(12) Uiso 1.000000 R .
C403 C 0.5486(4) 0.3001(2) 0.36649(16) 0.0379(11) Uani 1.000000 . .
H40d H 0.4607(4) 0.3037(2) 0.33956(16) 0.0454(13) Uiso 1.000000 R .
H40e H 0.5234(4) 0.3074(2) 0.40307(16) 0.0454(13) Uiso 1.000000 R .
C211 C 0.1880(5) 0.3789(2) 0.3028(2) 0.0425(11) Uani 1.000000 . .
C506 C 0.3984(5) 0.0673(2) 0.12996(18) 0.0394(11) Uani 1.000000 . .
C204 C 0.1042(5) 0.3567(2) 0.25348(19) 0.0413(11) Uani 1.000000 . .
C503 C 0.6848(4) 0.15900(19) 0.20541(16) 0.0339(10) Uani 1.000000 . .
H50b H 0.7388(4) 0.14345(19) 0.23950(16) 0.0407(12) Uiso 1.000000 R .
H50c H 0.7492(4) 0.15983(19) 0.17777(16) 0.0407(12) Uiso 1.000000 R .
N202 N 0.2536(6) 0.4231(2) 0.2314(2) 0.0702(14) Uani 1.000000 . .
H202 H 0.2968(6) 0.4460(2) 0.2114(2) 0.0842(17) Uiso 1.000000 R .
C106 C -0.0790(5) 0.0579(2) 0.1313(2) 0.0462(12) Uani 1.000000 . .
H106 H -0.1094(5) 0.0423(2) 0.1628(2) 0.0555(14) Uiso 1.000000 R .
C405 C 0.6474(5) 0.3652(2) 0.30254(18) 0.0429(11) Uani 1.000000 . .
H405 H 0.5770(5) 0.3518(2) 0.27407(18) 0.0515(14) Uiso 1.000000 R .
C509 C 0.5023(5) 0.0856(2) 0.03471(19) 0.0488(13) Uani 1.000000 . .
H509 H 0.5370(5) 0.0915(2) 0.00129(19) 0.0586(15) Uiso 1.000000 R .
C406 C 0.7441(5) 0.4056(2) 0.2909(2) 0.0512(13) Uani 1.000000 . .
H406 H 0.7382(5) 0.4203(2) 0.2550(2) 0.0615(15) Uiso 1.000000 R .
C107 C -0.1280(5) 0.0358(2) 0.0801(2) 0.0513(13) Uani 1.000000 . .
H107 H -0.1894(5) 0.0040(2) 0.0770(2) 0.0615(16) Uiso 1.000000 R .
C508 C 0.3848(5) 0.0507(2) 0.0354(2) 0.0485(12) Uani 1.000000 . .
H508 H 0.3416(5) 0.0332(2) 0.0025(2) 0.0581(15) Uiso 1.000000 R .
C409 C 0.7577(5) 0.3651(2) 0.39570(19) 0.0460(12) Uani 1.000000 . .
H409 H 0.7619(5) 0.3521(2) 0.43213(19) 0.0552(14) Uiso 1.000000 R .
C505 C 0.4683(5) 0.0973(2) 0.21542(19) 0.0455(12) Uani 1.000000 . .
H505 H 0.4704(5) 0.1026(2) 0.25347(19) 0.0546(14) Uiso 1.000000 R .
C210 C 0.1922(5) 0.3677(2) 0.3580(2) 0.0452(12) Uani 1.000000 . .
H210 H 0.1312(5) 0.3403(2) 0.3700(2) 0.0542(14) Uiso 1.000000 R .
C407 C 0.8480(5) 0.4241(2) 0.3315(3) 0.0553(14) Uani 1.000000 . .
H407 H 0.9157(5) 0.4510(2) 0.3236(3) 0.0663(17) Uiso 1.000000 R .
C108 C -0.0899(5) 0.0587(2) 0.0344(2) 0.0529(13) Uani 1.000000 . .
H108 H -0.1267(5) 0.0436(2) -0.0005(2) 0.0635(16) Uiso 1.000000 R .
C408 C 0.8545(5) 0.4038(2) 0.3840(2) 0.0509(13) Uani 1.000000 . .
H408 H 0.9267(5) 0.4167(2) 0.4120(2) 0.0610(15) Uiso 1.000000 R .
C109 C 0.0026(5) 0.1041(2) 0.03859(19) 0.0464(12) Uani 1.000000 . .
H109 H 0.0298(5) 0.1198(2) 0.00655(19) 0.0557(15) Uiso 1.000000 R .
C507 C 0.3305(5) 0.0409(2) 0.0823(2) 0.0451(12) Uani 1.000000 . .
H507 H 0.2502(5) 0.0173(2) 0.0827(2) 0.0541(14) Uiso 1.000000 R .
C604 C 0.5513(6) 0.3754(2) 0.0805(2) 0.0499(13) Uani 1.000000 . .
C603 C 0.4363(5) 0.3317(2) 0.07908(18) 0.0445(12) Uani 1.000000 . .
H60b H 0.3929(5) 0.3352(2) 0.11263(18) 0.0534(14) Uiso 1.000000 R .
H60c H 0.3614(5) 0.3395(2) 0.04759(18) 0.0534(14) Uiso 1.000000 R .
C609 C 0.6555(6) 0.3829(2) 0.1260(2) 0.0590(14) Uani 1.000000 . .
H609 H 0.6530(6) 0.3598(2) 0.1571(2) 0.0707(17) Uiso 1.000000 R .
C206 C 0.2795(5) 0.4197(2) 0.2870(2) 0.0549(14) Uani 1.000000 . .
C209 C 0.2879(5) 0.3975(2) 0.3948(2) 0.0589(15) Uani 1.000000 . .
H209 H 0.2926(5) 0.3899(2) 0.4326(2) 0.0707(18) Uiso 1.000000 R .
C205 C 0.1482(6) 0.3847(2) 0.2115(2) 0.0569(14) Uani 1.000000 . .
H205 H 0.1123(6) 0.3789(2) 0.1740(2) 0.0682(17) Uiso 1.000000 R .
C303 C 0.1576(8) 0.1508(2) 0.4068(2) 0.0680(14) Uani 1.000000 . U
H30b H 0.2343(8) 0.1385(2) 0.4361(2) 0.0816(17) Uiso 1.000000 R .
H30c H 0.0671(8) 0.1487(2) 0.4216(2) 0.0816(17) Uiso 1.000000 R .
C304 C 0.1504(8) 0.1107(3) 0.3611(2) 0.0701(13) Uani 1.000000 . U
C208 C 0.3765(6) 0.4376(3) 0.3788(3) 0.0685(17) Uani 1.000000 . .
H208 H 0.4411(6) 0.4568(3) 0.4056(3) 0.082(2) Uiso 1.000000 R .
C207 C 0.3737(6) 0.4506(3) 0.3248(3) 0.0693(18) Uani 1.000000 . .
H207 H 0.4328(6) 0.4792(3) 0.3135(3) 0.083(2) Uiso 1.000000 R .
C608 C 0.7622(8) 0.4224(3) 0.1277(3) 0.084(2) Uani 1.000000 . .
H608 H 0.8328(8) 0.4263(3) 0.1591(3) 0.101(3) Uiso 1.000000 R .
C605 C 0.5586(9) 0.4102(3) 0.0357(3) 0.081(2) Uani 1.000000 . .
H605 H 0.4907(9) 0.4056(3) 0.0037(3) 0.097(2) Uiso 1.000000 R .
C306 C 0.2535(10) 0.0435(3) 0.3058(3) 0.0911(18) Uani 1.000000 . U
H306 H 0.3338(10) 0.0227(3) 0.2987(3) 0.109(2) Uiso 1.000000 R .
C607 C 0.7630(9) 0.4560(3) 0.0825(4) 0.095(3) Uani 1.000000 . .
H607 H 0.8362(9) 0.4833(3) 0.0829(4) 0.114(3) Uiso 1.000000 R .
C307 C 0.1255(9) 0.0365(3) 0.2748(3) 0.0922(19) Uani 1.000000 . U
H307 H 0.1196(9) 0.0121(3) 0.2442(3) 0.111(2) Uiso 1.000000 R .
C305 C 0.2648(9) 0.0832(3) 0.3499(3) 0.0925(19) Uani 1.000000 . U
H305 H 0.3547(9) 0.0901(3) 0.3714(3) 0.111(2) Uiso 1.000000 R .
C606 C 0.6623(10) 0.4515(3) 0.0368(3) 0.099(3) Uani 1.000000 . .
H606 H 0.6634(10) 0.4761(3) 0.0066(3) 0.119(3) Uiso 1.000000 R .
C309 C 0.0190(9) 0.0993(3) 0.3262(3) 0.0866(18) Uani 1.000000 . U
H309 H -0.0630(9) 0.1193(3) 0.3328(3) 0.104(2) Uiso 1.000000 R .
C308 C 0.0038(10) 0.0621(3) 0.2843(3) 0.099(2) Uani 1.000000 . U
H308 H -0.0858(10) 0.0543(3) 0.2629(3) 0.119(2) Uiso 1.000000 R .

loop_
_atom_site_aniso_label
_atom_site_aniso_U_11
_atom_site_aniso_U_22
_atom_site_aniso_U_33
_atom_site_aniso_U_12
_atom_site_aniso_U_13
_atom_site_aniso_U_23
O101 0.0181(14) 0.060(2) 0.0197(13) 0.0007(13) 0.0020(10) 0.0021(12)
O201 0.0175(13) 0.057(2) 0.0220(13) 0.0026(13) 0.0033(11) -0.0038(13)
O401 0.0162(13) 0.057(2) 0.0208(13) 0.0013(12) 0.0024(10) -0.0025(13)
O501 0.0187(13) 0.056(2) 0.0239(14) 0.0006(13) 0.0053(11) -0.0022(13)
O301 0.0233(15) 0.077(2) 0.0217(14) 0.0015(14) 0.0054(11) 0.0002(14)
O602 0.0258(15) 0.078(2) 0.0182(14) -0.0002(15) 0.0010(11) 0.0035(14)
O601 0.0219(15) 0.077(2) 0.0248(15) 0.0011(14) 0.0059(11) 0.0031(14)
O302 0.0264(15) 0.094(3) 0.0195(15) 0.0027(15) 0.0009(12) -0.0055(15)
N201 0.0133(14) 0.045(2) 0.0172(15) 0.0001(14) 0.0038(12) -0.0014(14)
N601 0.0179(15) 0.053(2) 0.0169(15) -0.0024(15) 0.0039(12) -0.0012(15)
N301 0.0182(15) 0.052(2) 0.0158(15) 0.0021(15) 0.0012(12) -0.0046(14)
N501 0.0164(15) 0.051(2) 0.0164(15) -0.0003(15) 0.0026(12) -0.0055(15)
N101 0.0223(16) 0.062(3) 0.0172(16) -0.0016(16) 0.0038(13) 0.0029(16)
N401 0.0247(17) 0.068(3) 0.0197(17) 0.0005(17) 0.0053(13) -0.0038(16)
C102 0.0186(19) 0.041(3) 0.0183(19) -0.0022(17) 0.0029(15) -0.0008(16)
C202 0.023(2) 0.035(2) 0.0173(18) -0.0046(17) 0.0038(15) -0.0035(16)
C502 0.0177(18) 0.044(3) 0.0186(19) -0.0062(17) 0.0047(15) -0.0061(17)
C402 0.024(2) 0.038(2) 0.0183(18) -0.0036(17) 0.0050(15) -0.0047(17)
N502 0.042(2) 0.055(3) 0.049(2) -0.011(2) 0.0130(19) -0.001(2)
C201 0.0196(19) 0.047(3) 0.0187(18) -0.0046(18) 0.0065(15) -0.0020(17)
C501 0.0224(19) 0.050(3) 0.0146(18) -0.0040(18) 0.0039(15) -0.0016(17)
C511 0.028(2) 0.037(3) 0.037(2) 0.0054(19) 0.0031(17) -0.0017(19)
C103 0.024(2) 0.050(3) 0.025(2) -0.0003(19) 0.0050(16) -0.0076(19)
C302 0.025(2) 0.065(3) 0.019(2) -0.002(2) 0.0076(16) -0.0017(19)
C601 0.025(2) 0.051(3) 0.0196(19) 0.0029(19) 0.0026(16) 0.0037(18)
C602 0.028(2) 0.054(3) 0.022(2) -0.005(2) 0.0049(17) 0.0009(19)
C203 0.026(2) 0.046(3) 0.024(2) 0.0024(19) 0.0028(16) -0.0017(18)
C504 0.034(2) 0.044(3) 0.031(2) 0.001(2) 0.0089(18) -0.0047(19)
C101 0.0187(19) 0.058(3) 0.0193(19) -0.0008(19) 0.0036(15) 0.0037(18)
C301 0.030(2) 0.059(2) 0.0192(18) 0.0116(15) 0.0005(15) 0.0053(12)
C401 0.0208(19) 0.060(3) 0.0182(19) 0.0007(19) 0.0039(15) -0.0024(18)
C104 0.028(2) 0.048(3) 0.038(2) 0.001(2) 0.0061(18) -0.005(2)
C404 0.029(2) 0.045(3) 0.035(2) 0.009(2) 0.0053(18) -0.006(2)
C105 0.033(2) 0.052(3) 0.037(2) 0.002(2) 0.0077(19) -0.002(2)
C510 0.036(2) 0.042(3) 0.034(2) -0.003(2) 0.0050(18) -0.003(2)
C403 0.024(2) 0.067(3) 0.022(2) 0.001(2) 0.0046(16) -0.007(2)
C211 0.030(2) 0.036(3) 0.062(3) -0.001(2) 0.009(2) -0.009(2)
C506 0.036(2) 0.041(3) 0.041(3) 0.001(2) 0.003(2) 0.000(2)
C204 0.040(2) 0.044(3) 0.041(3) 0.004(2) 0.010(2) 0.000(2)
C503 0.028(2) 0.050(3) 0.023(2) 0.0009(19) 0.0030(16) -0.0018(19)
N202 0.082(3) 0.051(3) 0.086(4) -0.019(3) 0.040(3) -0.002(3)
C106 0.039(3) 0.050(3) 0.050(3) 0.006(2) 0.010(2) 0.003(2)
C405 0.041(3) 0.053(3) 0.035(2) 0.007(2) 0.009(2) -0.005(2)
C509 0.051(3) 0.060(3) 0.034(3) -0.005(3) 0.004(2) -0.005(2)
C406 0.053(3) 0.057(3) 0.046(3) 0.008(3) 0.014(2) -0.000(2)
C107 0.042(3) 0.046(3) 0.063(3) -0.006(2) -0.002(2) -0.003(3)
C508 0.050(3) 0.048(3) 0.042(3) 0.000(2) -0.010(2) -0.008(2)
C409 0.041(3) 0.057(3) 0.038(3) 0.001(2) 0.001(2) -0.009(2)
C505 0.048(3) 0.056(3) 0.033(2) -0.011(2) 0.007(2) -0.003(2)
C210 0.040(3) 0.046(3) 0.047(3) 0.002(2) 0.000(2) -0.013(2)
C407 0.039(3) 0.043(3) 0.084(4) 0.001(2) 0.013(3) -0.006(3)
C108 0.047(3) 0.056(3) 0.052(3) -0.004(3) -0.002(2) -0.010(3)
C408 0.039(3) 0.058(3) 0.053(3) 0.004(2) 0.002(2) -0.007(3)
C109 0.039(3) 0.061(3) 0.038(3) -0.003(2) 0.003(2) -0.008(2)
C507 0.040(3) 0.041(3) 0.052(3) -0.005(2) -0.003(2) -0.006(2)
C604 0.062(3) 0.044(3) 0.044(3) 0.007(3) 0.013(2) 0.003(2)
C603 0.040(3) 0.065(3) 0.029(2) 0.014(2) 0.0078(19) 0.005(2)
C609 0.065(3) 0.054(4) 0.058(3) -0.013(3) 0.012(3) -0.009(3)
C206 0.046(3) 0.052(3) 0.069(4) -0.005(3) 0.019(3) -0.015(3)
C209 0.045(3) 0.058(4) 0.069(4) 0.004(3) -0.005(3) -0.026(3)
C205 0.069(4) 0.055(4) 0.049(3) -0.006(3) 0.017(3) 0.001(3)
C303 0.103(4) 0.060(2) 0.044(2) 0.0050(15) 0.0234(15) 0.0073(12)
C304 0.115(3) 0.058(2) 0.043(2) -0.0002(15) 0.0299(15) 0.0075(13)
C208 0.043(3) 0.070(4) 0.092(5) -0.005(3) 0.010(3) -0.031(4)
C207 0.043(3) 0.054(4) 0.116(6) -0.014(3) 0.029(3) -0.030(4)
C608 0.085(5) 0.071(5) 0.100(6) -0.016(4) 0.029(4) -0.026(4)
C605 0.122(6) 0.063(4) 0.062(4) -0.008(4) 0.030(4) 0.000(3)
C306 0.135(3) 0.077(4) 0.069(3) 0.004(2) 0.0371(18) -0.0034(18)
C607 0.117(7) 0.069(5) 0.112(6) -0.029(4) 0.062(6) -0.020(5)
C307 0.136(3) 0.079(4) 0.069(3) 0.003(2) 0.0355(19) -0.0017(18)
C305 0.122(3) 0.084(4) 0.077(3) 0.0084(17) 0.0336(16) -0.0103(19)
C606 0.164(8) 0.066(5) 0.081(5) -0.029(5) 0.061(6) -0.006(4)
C309 0.120(3) 0.082(4) 0.061(3) 0.0038(16) 0.0237(16) -0.0088(17)
C308 0.133(3) 0.095(4) 0.071(3) 0.0043(19) 0.0254(18) -0.021(2)

loop_
_atom_type_symbol
_atom_type_scat_dispersion_real
_atom_type_scat_dispersion_imag
_atom_type_scat_Cromer_Mann_a1
_atom_type_scat_Cromer_Mann_a2
_atom_type_scat_Cromer_Mann_a3
_atom_type_scat_Cromer_Mann_a4
_atom_type_scat_Cromer_Mann_b1
_atom_type_scat_Cromer_Mann_b2
_atom_type_scat_Cromer_Mann_b3
_atom_type_scat_Cromer_Mann_b4
_atom_type_scat_Cromer_Mann_c
_atom_type_scat_source
_atom_type_scat_dispersion_source
C 0.01920 0.00962 2.31000 1.02000 1.58860 0.86500 20.84390 10.20750 0.56870 51.65120 0.21560 'International Tables Volume C Table 6.1.1.4 (pp. 500-502)' 'Henke, Gullikson and Davis, At. Data and Nucl. Data Tables, 1993, 54, 2'
H 0.00000 0.00000 0.49300 0.32291 0.14019 0.04081 10.51090 26.12570 3.14236 57.79970 0.00304 'International Tables Volume C Table 6.1.1.4 (pp. 500-502)' 'Henke, Gullikson and Davis, At. Data and Nucl. Data Tables, 1993, 54, 2'
N 0.03256 0.01839 12.21260 3.13220 2.01250 1.16630 0.00570 9.89330 28.99750 0.58260 -11.52900 'International Tables Volume C Table 6.1.1.4 (pp. 500-502)' 'Henke, Gullikson and Davis, At. Data and Nucl. Data Tables, 1993, 54, 2'
O 0.05239 0.03377 3.04850 2.28680 1.54630 0.86700 13.27710 5.70110 0.32390 32.90890 0.25080 'International Tables Volume C Table 6.1.1.4 (pp. 500-502)' 'Henke, Gullikson and Davis, At. Data and Nucl. Data Tables, 1993, 54, 2'

loop_
_exptl_crystal_face_index_h
_exptl_crystal_face_index_k
_exptl_crystal_face_index_l
_exptl_crystal_face_perp_dist
0 -1 0 0.0229
0 1 0 0.0068
1 0 2 0.0760
-1 0 -2 0.1072
1 1 -1 0.1152
-2 -2 1 0.1234
0 -1 -2 0.0308
0 1 2 0.0045
0 -1 2 0.0077
0 1 -2 0.0291

loop_
_geom_angle_atom_site_label_1
_geom_angle_atom_site_label_2
_geom_angle_atom_site_label_3
_geom_angle
_geom_angle_site_symmetry_1
_geom_angle_site_symmetry_3
_geom_angle_publ_flag
C102 N201 H201 120.4(2) . . ?
C201 N201 H201 120.42(19) . . ?
C201 N201 C102 119.2(3) . . ?
C502 N601 H601 120.1(2) . . ?
C601 N601 H601 120.10(19) . . ?
C601 N601 C502 119.8(3) . . ?
C202 N301 H301 118.6(2) . . ?
C301 N301 H301 118.6(2) . . ?
C301 N301 C202 122.8(3) . . ?
C402 N501 H501 121.0(2) . . ?
C501 N501 H501 120.97(19) . . ?
C501 N501 C402 118.1(3) . . ?
H10b N101 H10a 109.5 . . ?
H10c N101 H10a 109.5 . . ?
H10c N101 H10b 109.5 . . ?
C101 N101 H10a 109.5 . . ?
C101 N101 H10b 109.5 . . ?
C101 N101 H10c 109.5 . . ?
H40b N401 H40a 109.5 . . ?
H40c N401 H40a 109.5 . . ?
H40c N401 H40b 109.5 . . ?
C401 N401 H40a 109.5 . . ?
C401 N401 H40b 109.5 . . ?
C401 N401 H40c 109.5 . . ?
N201 C102 O101 123.6(3) . . ?
C101 C102 O101 120.2(3) . . ?
C101 C102 N201 116.2(3) . . ?
N301 C202 O201 124.5(3) . . ?
C201 C202 O201 123.4(3) . . ?
C201 C202 N301 112.1(3) . . ?
N601 C502 O501 122.9(3) . . ?
C501 C502 O501 122.4(3) . . ?
C501 C502 N601 114.6(3) . . ?
N501 C402 O401 123.8(3) . . ?
C401 C402 O401 119.3(3) . . ?
C401 C402 N501 116.8(3) . . ?
C506 N502 H502 125.5(3) . . ?
C505 N502 H502 125.5(2) . . ?
C505 N502 C506 109.0(4) . . ?
C202 C201 N201 109.3(3) . . ?
H20a C201 N201 108.2(2) . . ?
H20a C201 C202 108.2(2) . . ?
C203 C201 N201 111.2(3) . . ?
C203 C201 C202 111.6(3) . . ?
C203 C201 H20a 108.2(2) . . ?
C502 C501 N501 108.4(3) . . ?
H50a C501 N501 108.2(2) . . ?
H50a C501 C502 108.2(2) . . ?
C503 C501 N501 112.5(3) . . ?
C503 C501 C502 111.3(3) . . ?
C503 C501 H50a 108.2(2) . . ?
C510 C511 C504 133.5(4) . . ?
C506 C511 C504 107.0(4) . . ?
C506 C511 C510 119.5(4) . . ?
H10e C103 H10d 107.5 . . ?
C101 C103 H10d 108.5(2) . . ?
C101 C103 H10e 108.5(2) . . ?
C104 C103 H10d 108.5(2) . . ?
C104 C103 H10e 108.5(2) . . ?
C104 C103 C101 115.0(3) . . ?
O302 C302 O301 121.7(4) . . ?
C301 C302 O301 121.7(4) . . ?
C301 C302 O302 116.3(4) . . ?
H60a C601 N601 107.1(2) . . ?
C602 C601 N601 110.0(3) . . ?
C602 C601 H60a 107.1(2) . . ?
C603 C601 N601 112.8(3) . . ?
C603 C601 H60a 107.1(2) . . ?
C603 C601 C602 112.3(4) . . ?
O601 C602 O602 122.9(4) . . ?
C601 C602 O602 114.8(3) . . ?
C601 C602 O601 122.3(4) . . ?
H20b C203 C201 108.6(2) . . ?
H20c C203 C201 108.6(2) . . ?
H20c C203 H20b 107.6 . . ?
C204 C203 C201 114.7(3) . . ?
C204 C203 H20b 108.6(2) . . ?
C204 C203 H20c 108.6(2) . . ?
C503 C504 C511 125.9(4) . . ?
C505 C504 C511 106.2(4) . . ?
C505 C504 C503 127.9(4) . . ?
C102 C101 N101 106.0(3) . . ?
C103 C101 N101 111.6(3) . . ?
C103 C101 C102 111.9(3) . . ?
H101 C101 N101 109.1(2) . . ?
H101 C101 C102 109.1(2) . . ?
H101 C101 C103 109.1(2) . . ?
C302 C301 N301 110.2(3) . . ?
H30a C301 N301 110.2(2) . . ?
H30a C301 C302 110.2(2) . . ?
C303 C301 N301 111.6(4) . . ?
C303 C301 C302 104.2(4) . . ?
C303 C301 H30a 110.2(3) . . ?
C402 C401 N401 106.1(3) . . ?
H401 C401 N401 108.8(2) . . ?
H401 C401 C402 108.8(2) . . ?
C403 C401 N401 111.8(3) . . ?
C403 C401 C402 112.6(3) . . ?
C403 C401 H401 108.8(2) . . ?
C105 C104 C103 121.5(4) . . ?
C109 C104 C103 120.2(4) . . ?
C109 C104 C105 118.2(4) . . ?
C405 C404 C403 120.7(4) . . ?
C409 C404 C403 121.6(4) . . ?
C409 C404 C405 117.7(4) . . ?
H105 C105 C104 119.6(3) . . ?
C106 C105 C104 120.7(4) . . ?
C106 C105 H105 119.6(3) . . ?
H510 C510 C511 120.9(3) . . ?
C509 C510 C511 118.2(4) . . ?
C509 C510 H510 120.9(3) . . ?
C404 C403 C401 114.3(3) . . ?
H40d C403 C401 108.7(2) . . ?
H40d C403 C404 108.7(2) . . ?
H40e C403 C401 108.7(2) . . ?
H40e C403 C404 108.7(2) . . ?
H40e C403 H40d 107.6 . . ?
C210 C211 C204 133.5(4) . . ?
C206 C211 C204 107.4(5) . . ?
C206 C211 C210 119.0(5) . . ?
C511 C506 N502 107.6(4) . . ?
C507 C506 N502 130.4(4) . . ?
C507 C506 C511 122.0(4) . . ?
C211 C204 C203 126.1(4) . . ?
C205 C204 C203 127.9(4) . . ?
C205 C204 C211 105.9(4) . . ?
C504 C503 C501 113.6(3) . . ?
H50b C503 C501 108.8(2) . . ?
H50b C503 C504 108.8(2) . . ?
H50c C503 C501 108.8(2) . . ?
H50c C503 C504 108.8(2) . . ?
H50c C503 H50b 107.7 . . ?
C206 N202 H202 125.5(3) . . ?
C205 N202 H202 125.5(3) . . ?
C205 N202 C206 109.0(4) . . ?
H106 C106 C105 120.4(3) . . ?
C107 C106 C105 119.3(5) . . ?
C107 C106 H106 120.4(3) . . ?
H405 C405 C404 119.4(3) . . ?
C406 C405 C404 121.2(5) . . ?
C406 C405 H405 119.4(3) . . ?
H509 C509 C510 119.2(3) . . ?
C508 C509 C510 121.6(5) . . ?
C508 C509 H509 119.2(3) . . ?
H406 C406 C405 120.2(3) . . ?
C407 C406 C405 119.6(5) . . ?
C407 C406 H406 120.2(3) . . ?
H107 C107 C106 119.4(3) . . ?
C108 C107 C106 121.3(5) . . ?
C108 C107 H107 119.4(3) . . ?
H508 C508 C509 119.2(3) . . ?
C507 C508 C509 121.6(4) . . ?
C507 C508 H508 119.2(3) . . ?
H409 C409 C404 119.5(3) . . ?
C408 C409 C404 121.0(5) . . ?
C408 C409 H409 119.5(3) . . ?
C504 C505 N502 110.2(4) . . ?
H505 C505 N502 124.9(2) . . ?
H505 C505 C504 124.9(3) . . ?
H210 C210 C211 121.0(3) . . ?
C209 C210 C211 118.0(5) . . ?
C209 C210 H210 121.0(4) . . ?
H407 C407 C406 119.9(3) . . ?
C408 C407 C406 120.2(5) . . ?
C408 C407 H407 119.9(3) . . ?
H108 C108 C107 120.1(3) . . ?
C109 C108 C107 119.9(5) . . ?
C109 C108 H108 120.1(3) . . ?
C407 C408 C409 120.3(5) . . ?
H408 C408 C409 119.9(3) . . ?
H408 C408 C407 119.9(3) . . ?
C108 C109 C104 120.7(5) . . ?
H109 C109 C104 119.7(3) . . ?
H109 C109 C108 119.7(3) . . ?
C508 C507 C506 117.1(4) . . ?
H507 C507 C506 121.4(3) . . ?
H507 C507 C508 121.4(3) . . ?
C609 C604 C603 122.1(5) . . ?
C605 C604 C603 121.1(5) . . ?
C605 C604 C609 116.8(6) . . ?
C604 C603 C601 114.0(4) . . ?
H60b C603 C601 108.8(2) . . ?
H60b C603 C604 108.8(3) . . ?
H60c C603 C601 108.8(2) . . ?
H60c C603 C604 108.8(3) . . ?
H60c C603 H60b 107.6 . . ?
H609 C609 C604 118.6(3) . . ?
C608 C609 C604 122.8(6) . . ?
C608 C609 H609 118.6(4) . . ?
N202 C206 C211 107.6(5) . . ?
C207 C206 C211 122.5(6) . . ?
C207 C206 N202 129.9(6) . . ?
H209 C209 C210 118.8(4) . . ?
C208 C209 C210 122.4(6) . . ?
C208 C209 H209 118.8(4) . . ?
N202 C205 C204 110.0(5) . . ?
H205 C205 C204 125.0(3) . . ?
H205 C205 N202 125.0(3) . . ?
H30b C303 C301 108.4(3) . . ?
H30c C303 C301 108.4(3) . . ?
H30c C303 H30b 107.5 . . ?
C304 C303 C301 115.5(4) . . ?
C304 C303 H30b 108.4(4) . . ?
C304 C303 H30c 108.4(4) . . ?
C305 C304 C303 122.3(7) . . ?
C309 C304 C303 121.2(6) . . ?
C309 C304 C305 116.5(6) . . ?
H208 C208 C209 119.3(4) . . ?
C207 C208 C209 121.4(6) . . ?
C207 C208 H208 119.3(3) . . ?
C208 C207 C206 116.7(6) . . ?
H207 C207 C206 121.7(4) . . ?
H207 C207 C208 121.7(3) . . ?
H608 C608 C609 121.1(4) . . ?
C607 C608 C609 117.7(7) . . ?
C607 C608 H608 121.1(5) . . ?
H605 C605 C604 119.1(4) . . ?
C606 C605 C604 121.8(7) . . ?
C606 C605 H605 119.1(5) . . ?
C307 C306 H306 121.0(5) . . ?
C305 C306 H306 121.0(5) . . ?
C305 C306 C307 117.9(8) . . ?
H607 C607 C608 118.8(5) . . ?
C606 C607 C608 122.5(7) . . ?
C606 C607 H607 118.8(4) . . ?
H307 C307 C306 117.7(5) . . ?
C308 C307 C306 124.5(8) . . ?
C308 C307 H307 117.7(5) . . ?
C306 C305 C304 120.9(8) . . ?
H305 C305 C304 119.6(5) . . ?
H305 C305 C306 119.6(5) . . ?
C607 C606 C605 118.3(7) . . ?
H606 C606 C605 120.8(5) . . ?
H606 C606 C607 120.8(4) . . ?
H309 C309 C304 117.8(4) . . ?
C308 C309 C304 124.4(8) . . ?
C308 C309 H309 117.8(5) . . ?
C309 C308 C307 115.6(8) . . ?
H308 C308 C307 122.2(5) . . ?
H308 C308 C309 122.2(5) . . ?

loop_
_geom_bond_atom_site_label_1
_geom_bond_atom_site_label_2
_geom_bond_distance
_geom_bond_site_symmetry_2
_geom_bond_publ_flag
O101 C102 1.235(4) . ?
O201 C202 1.219(4) . ?
O401 C402 1.224(4) . ?
O501 C502 1.227(4) . ?
O301 C302 1.237(5) . ?
O602 C602 1.288(5) . ?
O601 C602 1.223(5) . ?
O302 C302 1.284(5) . ?
N201 H201 0.8800 . ?
N201 C102 1.328(5) . ?
N201 C201 1.454(4) . ?
N601 H601 0.8800 . ?
N601 C502 1.347(5) . ?
N601 C601 1.449(5) . ?
N301 H301 0.8800 . ?
N301 C202 1.347(5) . ?
N301 C301 1.456(5) . ?
N501 H501 0.8800 . ?
N501 C402 1.329(5) . ?
N501 C501 1.453(5) . ?
N101 H10a 0.9100 . ?
N101 H10b 0.9100 . ?
N101 H10c 0.9100 . ?
N101 C101 1.490(5) . ?
N401 H40a 0.9100 . ?
N401 H40b 0.9100 . ?
N401 H40c 0.9100 . ?
N401 C401 1.484(5) . ?
C102 C101 1.527(5) . ?
C202 C201 1.527(5) . ?
C502 C501 1.524(5) . ?
C402 C401 1.541(5) . ?
N502 H502 0.8800 . ?
N502 C506 1.369(6) . ?
N502 C505 1.379(6) . ?
C201 H20a 1.0000 . ?
C201 C203 1.551(6) . ?
C501 H50a 1.0000 . ?
C501 C503 1.540(6) . ?
C511 C504 1.447(6) . ?
C511 C510 1.392(6) . ?
C511 C506 1.407(6) . ?
C103 H10d 0.9900 . ?
C103 H10e 0.9900 . ?
C103 C101 1.550(6) . ?
C103 C104 1.492(6) . ?
C302 C301 1.522(6) . ?
C601 H60a 1.0000 . ?
C601 C602 1.531(5) . ?
C601 C603 1.536(7) . ?
C203 H20b 0.9900 . ?
C203 H20c 0.9900 . ?
C203 C204 1.487(6) . ?
C504 C503 1.506(6) . ?
C504 C505 1.358(6) . ?
C101 H101 1.0000 . ?
C301 H30a 1.0000 . ?
C301 C303 1.545(7) . ?
C401 H401 1.0000 . ?
C401 C403 1.524(6) . ?
C104 C105 1.396(6) . ?
C104 C109 1.404(6) . ?
C404 C403 1.497(6) . ?
C404 C405 1.381(6) . ?
C404 C409 1.406(6) . ?
C105 H105 0.9500 . ?
C105 C106 1.389(7) . ?
C510 H510 0.9500 . ?
C510 C509 1.383(6) . ?
C403 H40d 0.9900 . ?
C403 H40e 0.9900 . ?
C211 C204 1.450(7) . ?
C211 C210 1.391(7) . ?
C211 C206 1.399(7) . ?
C506 C507 1.402(6) . ?
C204 C205 1.356(7) . ?
C503 H50b 0.9900 . ?
C503 H50c 0.9900 . ?
N202 H202 0.8800 . ?
N202 C206 1.366(8) . ?
N202 C205 1.388(7) . ?
C106 H106 0.9500 . ?
C106 C107 1.386(7) . ?
C405 H405 0.9500 . ?
C405 C406 1.392(7) . ?
C509 H509 0.9500 . ?
C509 C508 1.395(7) . ?
C406 H406 0.9500 . ?
C406 C407 1.369(7) . ?
C107 H107 0.9500 . ?
C107 C108 1.358(7) . ?
C508 H508 0.9500 . ?
C508 C507 1.367(7) . ?
C409 H409 0.9500 . ?
C409 C408 1.363(7) . ?
C505 H505 0.9500 . ?
C210 H210 0.9500 . ?
C210 C209 1.379(7) . ?
C407 H407 0.9500 . ?
C407 C408 1.381(8) . ?
C108 H108 0.9500 . ?
C108 C109 1.386(7) . ?
C408 H408 0.9500 . ?
C109 H109 0.9500 . ?
C507 H507 0.9500 . ?
C604 C603 1.505(7) . ?
C604 C609 1.393(7) . ?
C604 C605 1.396(8) . ?
C603 H60b 0.9900 . ?
C603 H60c 0.9900 . ?
C609 H609 0.9500 . ?
C609 C608 1.378(8) . ?
C206 C207 1.400(8) . ?
C209 H209 0.9500 . ?
C209 C208 1.373(9) . ?
C205 H205 0.9500 . ?
C303 H30b 0.9900 . ?
C303 H30c 0.9900 . ?
C303 C304 1.472(8) . ?
C304 C305 1.337(10) . ?
C304 C309 1.434(10) . ?
C208 H208 0.9500 . ?
C208 C207 1.372(10) . ?
C207 H207 0.9500 . ?
C608 H608 0.9500 . ?
C608 C607 1.379(11) . ?
C605 H605 0.9500 . ?
C605 C606 1.389(10) . ?
C306 H306 0.9500 . ?
C306 C307 1.347(11) . ?
C306 C305 1.436(10) . ?
C607 H607 0.9500 . ?
C607 C606 1.370(12) . ?
C307 H307 0.9500 . ?
C307 C308 1.361(11) . ?
C305 H305 0.9500 . ?
C606 H606 0.9500 . ?
C309 H309 0.9500 . ?
C309 C308 1.355(9) . ?
C308 H308 0.9500 . ?

loop_
_geom_torsion_atom_site_label_1
_geom_torsion_atom_site_label_2
_geom_torsion_atom_site_label_3
_geom_torsion_atom_site_label_4
_geom_torsion
_geom_torsion_site_symmetry_1
_geom_torsion_site_symmetry_2
_geom_torsion_site_symmetry_3
_geom_torsion_site_symmetry_4
_geom_torsion_publ_flag
O101 C102 N201 C201 -2.7(5) . . . . ?
O101 C102 C101 N101 17.5(4) . . . . ?
O101 C102 C101 C103 -104.4(4) . . . . ?
O201 C202 N301 C301 -2.4(5) . . . . ?
O201 C202 C201 N201 13.9(4) . . . . ?
O201 C202 C201 C203 -109.5(4) . . . . ?
O401 C402 N501 C501 -2.5(5) . . . . ?
O401 C402 C401 N401 -17.1(4) . . . . ?
O401 C402 C401 C403 105.4(4) . . . . ?
O501 C502 N601 C601 -1.7(5) . . . . ?
O501 C502 C501 N501 -17.0(4) . . . . ?
O501 C502 C501 C503 107.2(4) . . . . ?
O301 C302 C301 N301 29.4(5) . . . . ?
O301 C302 C301 C303 -90.4(5) . . . . ?
O602 C602 C601 N601 169.1(4) . . . . ?
O602 C602 C601 C603 -64.4(4) . . . . ?
O601 C602 C601 N601 -14.0(5) . . . . ?
O601 C602 C601 C603 112.5(5) . . . . ?
O302 C302 C301 N301 -156.2(4) . . . . ?
O302 C302 C301 C303 83.9(5) . . . . ?
N201 C102 C101 N101 -164.1(4) . . . . ?
N201 C102 C101 C103 74.0(4) . . . . ?
N201 C201 C202 N301 -166.9(3) . . . . ?
N201 C201 C203 C204 -61.3(4) . . . . ?
N601 C502 C501 N501 164.6(4) . . . . ?
N601 C502 C501 C503 -71.2(4) . . . . ?
N601 C601 C603 C604 67.1(4) . . . . ?
N301 C202 C201 C203 69.7(4) . . . . ?
N301 C301 C303 C304 41.9(5) . . . . ?
N501 C402 C401 N401 167.1(4) . . . . ?
N501 C402 C401 C403 -70.4(4) . . . . ?
N501 C501 C503 C504 75.2(3) . . . . ?
N101 C101 C103 C104 -58.1(4) . . . . ?
N401 C401 C403 C404 70.5(4) . . . . ?
C102 C101 C103 C104 60.6(4) . . . . ?
C202 C201 C203 C204 61.0(4) . . . . ?
C502 C501 C503 C504 -46.6(3) . . . . ?
C402 C401 C403 C404 -48.8(4) . . . . ?
N502 C506 C511 C504 0.5(4) . . . . ?
N502 C506 C511 C510 -179.2(4) . . . . ?
N502 C506 C507 C508 -179.3(5) . . . . ?
N502 C505 C504 C511 0.7(5) . . . . ?
N502 C505 C504 C503 178.8(3) . . . . ?
C201 C203 C204 C211 -90.4(4) . . . . ?
C201 C203 C204 C205 88.8(4) . . . . ?
C501 C503 C504 C511 103.0(4) . . . . ?
C501 C503 C504 C505 -74.8(4) . . . . ?
C511 C510 C509 C508 1.0(5) . . . . ?
C511 C506 C507 C508 -0.7(5) . . . . ?
C103 C104 C105 C106 -177.4(4) . . . . ?
C103 C104 C109 C108 176.7(4) . . . . ?
C302 C301 C303 C304 160.7(5) . . . . ?
C601 C603 C604 C609 -72.2(5) . . . . ?
C601 C603 C604 C605 107.3(5) . . . . ?
C203 C204 C211 C210 -0.9(6) . . . . ?
C203 C204 C211 C206 179.2(5) . . . . ?
C203 C204 C205 N202 -179.6(6) . . . . ?
C301 C303 C304 C305 91.3(7) . . . . ?
C301 C303 C304 C309 -88.6(6) . . . . ?
C401 C403 C404 C405 94.6(4) . . . . ?
C401 C403 C404 C409 -84.4(4) . . . . ?
C104 C105 C106 C107 2.2(5) . . . . ?
C104 C109 C108 C107 -0.7(6) . . . . ?
C404 C405 C406 C407 1.6(5) . . . . ?
C404 C409 C408 C407 1.5(6) . . . . ?
C105 C106 C107 C108 -2.5(6) . . . . ?
C510 C509 C508 C507 0.2(6) . . . . ?
C211 C204 C205 N202 -0.3(4) . . . . ?
C211 C210 C209 C208 0.7(6) . . . . ?
C211 C206 N202 C205 -0.6(5) . . . . ?
C211 C206 C207 C208 2.4(6) . . . . ?
C506 C507 C508 C509 -0.4(6) . . . . ?
C204 C205 N202 C206 0.6(5) . . . . ?
N202 C206 C207 C208 -180.0(7) . . . . ?
C106 C107 C108 C109 1.7(6) . . . . ?
C405 C406 C407 C408 -1.6(6) . . . . ?
C406 C407 C408 C409 0.0(6) . . . . ?
C210 C209 C208 C207 0.5(6) . . . . ?
C604 C609 C608 C607 0.8(7) . . . . ?
C604 C605 C606 C607 2.9(8) . . . . ?
C609 C608 C607 C606 0.4(8) . . . . ?
C206 C207 C208 C209 -1.9(6) . . . . ?
C303 C304 C305 C306 178.5(6) . . . . ?
C303 C304 C309 C308 -178.3(7) . . . . ?
C304 C305 C306 C307 2.7(9) . . . . ?
C304 C309 C308 C307 -2.9(8) . . . . ?
C608 C607 C606 C605 -2.2(9) . . . . ?
C306 C307 C308 C309 4.2(9) . . . . ?

loop_
_smtbx_masks_void_nr
_smtbx_masks_void_average_x
_smtbx_masks_void_average_y
_smtbx_masks_void_average_z
_smtbx_masks_void_volume
_smtbx_masks_void_count_electrons
_smtbx_masks_void_content
1 0.000 0.000 0.500 353.2 131.3 '2 C2H3F3O,2 H2O'
2 0.000 0.500 0.000 353.2 131.3 '2 C2H3F3O,2 H2O'

loop_
_restr_rigu_atom_site_label_1
_restr_rigu_atom_site_label_2
_restr_rigu_target_weight_param
_restr_rigu_u13_diff
_restr_rigu_u23_diff
_restr_rigu_u33_diff
C301 C303 0.001000 0.002718 0.000694 -0.000430
C301 C304 0.001000 0.005167 0.010122 -0.002795
C303 C304 0.001000 0.000774 -0.000495 0.001578
C303 C305 0.001000 0.002317 0.000132 -0.004961
C303 C309 0.001000 0.005373 0.000534 -0.005100
C304 C306 0.001000 0.001563 0.001395 -0.007429
C304 C305 0.001000 0.000463 0.000687 -0.000129
C304 C309 0.001000 0.000517 -0.000402 -0.001605
C304 C308 0.001000 0.005048 -0.001112 -0.006117
C306 C307 0.001000 0.000348 -0.001126 0.000546
C306 C305 0.001000 -0.001566 0.000718 -0.001044
C306 C308 0.001000 0.006250 -0.006181 0.001738
C307 C305 0.001000 0.003021 0.003924 0.001708
C307 C309 0.001000 0.000526 -0.000227 0.004706
C307 C308 0.001000 -0.000748 -0.000831 -0.000883
C305 C309 0.001000 0.007367 -0.009073 0.002544
C309 C308 0.001000 0.001311 -0.000687 0.000636
